data_2205637
loop_
_publ_author_name
'Erdem, Talip Kaya'
'Atalay, \,Sehriman'
'Akdemir, Nesuhi'
'A\<gar, Erbil'
'Kantar, Cihan'

_publ_section_title
;
 4-(2-Benzoyl-5-methoxyphenoxy)benzene-1,2-dicarbonitrile
;
_journal_issue 5
_journal_name_full 'Acta Crystallographica Section E'
_journal_page_first o1429
_journal_page_last o1431
_journal_paper_doi 10.1107/S1600536805011918
_journal_volume 61
_journal_year 2005
_chemical_formula_iupac 'C22 H14 N2 O3'
_chemical_formula_moiety 'C22 H14 N2 O3'
_chemical_formula_sum 'C22 H14 N2 O3'
_chemical_formula_weight 354.35
_chemical_name_systematic
;
2-(3,4-Dicyanophenoxy)-4-methoxybenzophenone
;
_space_group_IT_number 2
_symmetry_cell_setting triclinic
_symmetry_space_group_name_Hall '-P 1'
_symmetry_space_group_name_H-M 'P -1'
_atom_sites_solution_hydrogens geom
_atom_sites_solution_primary direct
_atom_sites_solution_secondary difmap
_cell_angle_alpha 81.233(9)
_cell_angle_beta 83.004(10)
_cell_angle_gamma 74.967(9)
_cell_formula_units_Z 2
_cell_length_a 7.3142(9)
_cell_length_b 9.6929(11)
_cell_length_c 12.9986(16)
_cell_measurement_reflns_used 9968
_cell_measurement_temperature 293(2)
_cell_measurement_theta_max 27.48
_cell_measurement_theta_min 2.19
_cell_volume 876.34(19)
_computing_cell_refinement X-AREA
_computing_data_collection 'X-AREA (Stoe & Cie,2002)'
_computing_data_reduction 'X-RED32 (Stoe & Cie, 2002)'
_computing_molecular_graphics 'ORTEPIII (Burnett & Johnson, 1996)'
_computing_publication_material 'WinGX (Farrugia, 1997), PARST (Nardelli, 1995) and PLATON (Spek, 2003)'
_computing_structure_refinement 'SHELXL97 (Sheldrick, 1997)'
_computing_structure_solution 'SHELXS97 (Sheldrick, 1997)'
_diffrn_ambient_temperature 293(2)
_diffrn_detector_area_resol_mean 6.67
_diffrn_measured_fraction_theta_full 0.968
_diffrn_measured_fraction_theta_max 0.968
_diffrn_measurement_device_type 'Stoe IPDS-II'
_diffrn_measurement_method \w
_diffrn_radiation_monochromator graphite
_diffrn_radiation_source 'fine-focus sealed tube'
_diffrn_radiation_type MoK\a
_diffrn_radiation_wavelength 0.71073
_diffrn_reflns_av_R_equivalents 0.0457
_diffrn_reflns_av_sigmaI/netI 0.0410
_diffrn_reflns_limit_h_max 9
_diffrn_reflns_limit_h_min -9
_diffrn_reflns_limit_k_max 12
_diffrn_reflns_limit_k_min -12
_diffrn_reflns_limit_l_max 16
_diffrn_reflns_limit_l_min -16
_diffrn_reflns_number 10703
_diffrn_reflns_theta_full 27.05
_diffrn_reflns_theta_max 27.05
_diffrn_reflns_theta_min 2.19
_exptl_absorpt_coefficient_mu 0.091
_exptl_absorpt_correction_T_max 0.9901
_exptl_absorpt_correction_T_min 0.9628
_exptl_absorpt_correction_type integration
_exptl_absorpt_process_details '(X-RED32; Stoe & Cie, 2002)'
_exptl_crystal_colour 'light yellow'
_exptl_crystal_density_diffrn 1.343
_exptl_crystal_density_method 'not measured'
_exptl_crystal_description prism
_exptl_crystal_F_000 368
_exptl_crystal_size_max 0.42
_exptl_crystal_size_mid 0.26
_exptl_crystal_size_min 0.11
_refine_diff_density_max 0.096
_refine_diff_density_min -0.108
_refine_ls_extinction_coef 0.034(4)
_refine_ls_extinction_expression Fc^*^=kFc[1+0.001xFc^2^\l^3^/sin(2\q)]^-1/4^
_refine_ls_extinction_method 'SHELXL97 (Sheldrick, 1997)'
_refine_ls_goodness_of_fit_ref 0.970
_refine_ls_hydrogen_treatment constr
_refine_ls_matrix_type full
_refine_ls_number_parameters 246
_refine_ls_number_reflns 3726
_refine_ls_number_restraints 0
_refine_ls_restrained_S_all 0.970
_refine_ls_R_factor_all 0.0719
_refine_ls_R_factor_gt 0.0383
_refine_ls_shift/su_max 0.000
_refine_ls_shift/su_mean 0.000
_refine_ls_structure_factor_coef Fsqd
_refine_ls_weighting_details 'calc w = 1/[\s^2^(Fo^2^)+(0.0395P)^2^] where P=(Fo^2^+2Fc^2^)/3'
_refine_ls_weighting_scheme calc
_refine_ls_wR_factor_gt 0.0755
_refine_ls_wR_factor_ref 0.0852
_reflns_number_gt 2453
_reflns_number_total 3726
_reflns_threshold_expression I>2\s(I)
_cod_data_source_file at6004.cif
_cod_data_source_block I
_cod_original_cell_volume 876.34(18)
_cod_database_code 2205637

loop_
_symmetry_equiv_pos_as_xyz
'x, y, z'
'-x, -y, -z'

loop_
_atom_site_label
_atom_site_fract_x
_atom_site_fract_y
_atom_site_fract_z
_atom_site_U_iso_or_equiv
_atom_site_adp_type
_atom_site_calc_flag
_atom_site_refinement_flags
_atom_site_occupancy
_atom_site_type_symbol
C1 0.8300(2) 0.61436(16) -0.09236(11) 0.0530(3) Uani d . 1 C
H1 0.8748 0.5196 -0.0628 0.064 Uiso calc R 1 H
C2 0.9279(2) 0.6693(2) -0.17973(12) 0.0632(4) Uani d . 1 C
H2 1.0386 0.6116 -0.2086 0.076 Uiso calc R 1 H
C3 0.8630(2) 0.8084(2) -0.22422(14) 0.0695(4) Uani d . 1 C
H3 0.9287 0.8446 -0.2837 0.083 Uiso calc R 1 H
C4 0.7006(2) 0.89472(18) -0.18086(13) 0.0656(4) Uani d . 1 C
H4 0.6577 0.9896 -0.2106 0.079 Uiso calc R 1 H
C5 0.6007(2) 0.84113(16) -0.09332(12) 0.0544(4) Uani d . 1 C
H5 0.4905 0.8997 -0.0646 0.065 Uiso calc R 1 H
C6 0.66525(18) 0.69948(14) -0.04834(10) 0.0469(3) Uani d . 1 C
C7 0.5711(2) 0.63678(15) 0.04916(11) 0.0498(3) Uani d . 1 C
C8 0.37220(19) 0.70693(14) 0.08506(10) 0.0464(3) Uani d . 1 C
C9 0.2300(2) 0.75761(15) 0.01589(11) 0.0508(3) Uani d . 1 C
H9 0.2613 0.7495 -0.0548 0.061 Uiso calc R 1 H
C10 0.0455(2) 0.81895(15) 0.04962(11) 0.0526(3) Uani d . 1 C
H10 -0.0468 0.8497 0.0023 0.063 Uiso calc R 1 H
C11 -0.00269(18) 0.83491(15) 0.15420(12) 0.0521(3) Uani d . 1 C
C12 0.13397(19) 0.78483(15) 0.22523(11) 0.0507(3) Uani d . 1 C
H12 0.1025 0.7943 0.2957 0.061 Uiso calc R 1 H
C13 0.31744(18) 0.72073(14) 0.18951(10) 0.0451(3) Uani d . 1 C
C14 0.50078(17) 0.55081(14) 0.31411(9) 0.0428(3) Uani d . 1 C
C15 0.3958(2) 0.44993(15) 0.31795(11) 0.0513(3) Uani d . 1 C
H15 0.2889 0.4713 0.2808 0.062 Uiso calc R 1 H
C16 0.4502(2) 0.31755(16) 0.37700(11) 0.0539(4) Uani d . 1 C
H16 0.3785 0.2504 0.3800 0.065 Uiso calc R 1 H
C17 0.60998(19) 0.28341(15) 0.43180(10) 0.0484(3) Uani d . 1 C
C18 0.71674(18) 0.38615(15) 0.42586(9) 0.0452(3) Uani d . 1 C
C19 0.66152(18) 0.51911(15) 0.36826(10) 0.0454(3) Uani d . 1 C
H19 0.7316 0.5872 0.3657 0.054 Uiso calc R 1 H
C20 0.6645(2) 0.14711(18) 0.49576(12) 0.0605(4) Uani d . 1 C
C21 0.8869(2) 0.35227(16) 0.47925(11) 0.0542(3) Uani d . 1 C
C22 -0.2376(2) 0.9356(2) 0.28438(15) 0.0792(5) Uani d . 1 C
H22A -0.2254 0.8480 0.3317 0.119 Uiso calc R 1 H
H22B -0.3667 0.9917 0.2902 0.119 Uiso calc R 1 H
H22C -0.1551 0.9897 0.3015 0.119 Uiso calc R 1 H
N1 0.7081(3) 0.04028(18) 0.54690(13) 0.0906(5) Uani d . 1 N
N2 1.0231(2) 0.32417(17) 0.52059(11) 0.0768(4) Uani d . 1 N
O1 0.65799(17) 0.52937(12) 0.10012(9) 0.0740(3) Uani d . 1 O
O2 -0.18670(15) 0.90218(13) 0.18027(9) 0.0746(3) Uani d . 1 O
O3 0.45575(13) 0.68546(10) 0.26109(7) 0.0508(2) Uani d . 1 O

loop_
_atom_site_aniso_label
_atom_site_aniso_U_11
_atom_site_aniso_U_22
_atom_site_aniso_U_33
_atom_site_aniso_U_12
_atom_site_aniso_U_13
_atom_site_aniso_U_23
C1 0.0508(8) 0.0542(8) 0.0541(8) -0.0087(6) -0.0130(6) -0.0078(6)
C2 0.0506(8) 0.0813(12) 0.0578(9) -0.0147(8) -0.0046(7) -0.0121(8)
C3 0.0637(10) 0.0872(13) 0.0621(10) -0.0332(9) -0.0090(8) 0.0055(9)
C4 0.0670(10) 0.0607(10) 0.0718(10) -0.0246(8) -0.0227(8) 0.0122(8)
C5 0.0517(8) 0.0499(8) 0.0620(9) -0.0108(6) -0.0141(7) -0.0045(7)
C6 0.0449(7) 0.0473(8) 0.0498(7) -0.0091(6) -0.0145(6) -0.0060(6)
C7 0.0507(8) 0.0450(7) 0.0502(8) -0.0036(6) -0.0107(6) -0.0047(6)
C8 0.0479(7) 0.0405(7) 0.0495(7) -0.0071(6) -0.0105(6) -0.0029(6)
C9 0.0567(8) 0.0461(8) 0.0493(8) -0.0103(6) -0.0131(6) -0.0024(6)
C10 0.0489(8) 0.0521(8) 0.0561(8) -0.0082(6) -0.0208(6) 0.0008(6)
C11 0.0410(7) 0.0496(8) 0.0631(9) -0.0064(6) -0.0119(6) -0.0017(6)
C12 0.0481(8) 0.0526(8) 0.0481(8) -0.0071(6) -0.0070(6) -0.0031(6)
C13 0.0444(7) 0.0410(7) 0.0496(8) -0.0084(5) -0.0154(6) 0.0003(6)
C14 0.0422(7) 0.0455(7) 0.0381(6) -0.0051(6) -0.0063(5) -0.0049(5)
C15 0.0477(8) 0.0568(8) 0.0516(8) -0.0128(6) -0.0164(6) -0.0046(6)
C16 0.0576(9) 0.0552(9) 0.0530(8) -0.0189(7) -0.0115(7) -0.0053(6)
C17 0.0524(8) 0.0505(8) 0.0393(7) -0.0084(6) -0.0042(6) -0.0034(6)
C18 0.0398(7) 0.0557(8) 0.0371(7) -0.0058(6) -0.0049(5) -0.0054(6)
C19 0.0414(7) 0.0509(8) 0.0436(7) -0.0097(6) -0.0067(5) -0.0056(6)
C20 0.0698(10) 0.0583(9) 0.0509(8) -0.0135(8) -0.0103(7) 0.0006(7)
C21 0.0472(8) 0.0622(9) 0.0484(8) -0.0089(6) -0.0096(6) 0.0041(6)
C22 0.0507(9) 0.0943(13) 0.0779(12) 0.0047(9) 0.0009(8) -0.0098(10)
N1 0.1123(13) 0.0695(10) 0.0801(10) -0.0135(9) -0.0214(9) 0.0165(8)
N2 0.0572(8) 0.0920(11) 0.0763(9) -0.0146(7) -0.0261(7) 0.0142(8)
O1 0.0704(7) 0.0633(7) 0.0631(7) 0.0156(5) -0.0014(5) 0.0107(5)
O2 0.0444(6) 0.0926(9) 0.0749(8) 0.0047(5) -0.0110(5) -0.0064(6)
O3 0.0493(5) 0.0482(5) 0.0553(6) -0.0084(4) -0.0206(4) -0.0011(4)

loop_
_atom_type_symbol
_atom_type_description
_atom_type_scat_dispersion_real
_atom_type_scat_dispersion_imag
_atom_type_scat_source
C C 0.0033 0.0016 'International Tables Vol C Tables 4.2.6.8 and 6.1.1.4'
H H 0.0000 0.0000 'International Tables Vol C Tables 4.2.6.8 and 6.1.1.4'
N N 0.0061 0.0033 'International Tables Vol C Tables 4.2.6.8 and 6.1.1.4'
O O 0.0106 0.0060 'International Tables Vol C Tables 4.2.6.8 and 6.1.1.4'

loop_
_geom_angle_atom_site_label_1
_geom_angle_atom_site_label_2
_geom_angle_atom_site_label_3
_geom_angle
_geom_angle_publ_flag
C2 C1 C6 120.37(15) ?
C2 C1 H1 119.8 ?
C6 C1 H1 119.8 ?
C3 C2 C1 120.38(16) ?
C3 C2 H2 119.8 ?
C1 C2 H2 119.8 ?
C2 C3 C4 119.93(16) ?
C2 C3 H3 120.0 ?
C4 C3 H3 120.0 ?
C3 C4 C5 120.37(15) ?
C3 C4 H4 119.8 ?
C5 C4 H4 119.8 ?
C4 C5 C6 119.89(14) ?
C4 C5 H5 120.1 ?
C6 C5 H5 120.1 ?
C1 C6 C5 119.05(14) ?
C1 C6 C7 117.98(12) ?
C5 C6 C7 122.88(13) ?
O1 C7 C8 120.06(14) y
O1 C7 C6 119.81(13) y
C8 C7 C6 120.12(11) ?
C13 C8 C9 116.69(12) ?
C13 C8 C7 121.39(11) ?
C9 C8 C7 121.89(13) ?
C10 C9 C8 121.78(13) ?
C10 C9 H9 119.1 ?
C8 C9 H9 119.1 ?
C9 C10 C11 119.87(12) ?
C9 C10 H10 120.1 ?
C11 C10 H10 120.1 ?
O2 C11 C10 116.09(12) ?
O2 C11 C12 123.93(14) ?
C10 C11 C12 119.98(13) ?
C13 C12 C11 118.90(13) ?
C13 C12 H12 120.5 ?
C11 C12 H12 120.5 ?
C12 C13 C8 122.72(12) ?
C12 C13 O3 117.33(12) ?
C8 C13 O3 119.46(12) ?
O3 C14 C15 124.31(11) ?
O3 C14 C19 115.28(11) ?
C15 C14 C19 120.40(12) ?
C16 C15 C14 119.81(12) ?
C16 C15 H15 120.1 ?
C14 C15 H15 120.1 ?
C15 C16 C17 120.87(13) ?
C15 C16 H16 119.6 ?
C17 C16 H16 119.6 ?
C16 C17 C18 118.66(12) ?
C16 C17 C20 121.14(14) ?
C18 C17 C20 120.19(12) ?
C19 C18 C17 120.68(12) ?
C19 C18 C21 119.31(12) ?
C17 C18 C21 120.00(12) ?
C18 C19 C14 119.57(12) ?
C18 C19 H19 120.2 ?
C14 C19 H19 120.2 ?
N1 C20 C17 179.33(19) ?
N2 C21 C18 179.04(18) ?
O2 C22 H22A 109.5 ?
O2 C22 H22B 109.5 ?
H22A C22 H22B 109.5 ?
O2 C22 H22C 109.5 ?
H22A C22 H22C 109.5 ?
H22B C22 H22C 109.5 ?
C11 O2 C22 118.01(12) y
C14 O3 C13 119.99(10) y

loop_
_geom_bond_atom_site_label_1
_geom_bond_atom_site_label_2
_geom_bond_distance
_geom_bond_publ_flag
C1 C2 1.379(2) ?
C1 C6 1.3858(19) ?
C1 H1 0.9300 ?
C2 C3 1.369(2) ?
C2 H2 0.9300 ?
C3 C4 1.376(2) ?
C3 H3 0.9300 ?
C4 C5 1.383(2) ?
C4 H4 0.9300 ?
C5 C6 1.3914(19) ?
C5 H5 0.9300 ?
C6 C7 1.490(2) ?
C7 O1 1.2149(17) y
C7 C8 1.4879(19) ?
C8 C13 1.3845(19) ?
C8 C9 1.3998(18) ?
C9 C10 1.373(2) ?
C9 H9 0.9300 ?
C10 C11 1.384(2) ?
C10 H10 0.9300 ?
C11 O2 1.3610(17) y
C11 C12 1.3870(19) ?
C12 C13 1.3806(19) ?
C12 H12 0.9300 ?
C13 O3 1.3996(15) y
C14 O3 1.3583(15) y
C14 C15 1.3832(18) ?
C14 C19 1.3858(17) ?
C15 C16 1.380(2) ?
C15 H15 0.9300 ?
C16 C17 1.3831(19) ?
C16 H16 0.9300 ?
C17 C18 1.4045(19) ?
C17 C20 1.438(2) ?
C18 C19 1.3763(19) ?
C18 C21 1.4379(18) ?
C19 H19 0.9300 ?
C20 N1 1.134(2) y
C21 N2 1.1406(18) y
C22 O2 1.422(2) ?
C22 H22A 0.9600 ?
C22 H22B 0.9600 ?
C22 H22C 0.9600 ?

loop_
_cod_related_entry_id
_cod_related_entry_database
_cod_related_entry_code
1 ChemSpider 21129647
